data_7220459
loop_
_publ_author_name
'Bing, Yingying'
'Yu, Meihui'
'ming, hu'

_publ_section_title
;
 Synthesis, structures, and properties of seven transition metal
 coordination polymers based on a long semirigid dicarboxylic acid ligand
;
_journal_name_full 'RSC Adv.'
_journal_paper_doi 10.1039/C5RA06012E
_journal_year 2015
_chemical_formula_sum 'C13 H8.5 Cu0.5 N0.5 O3'
_chemical_formula_weight 251.47
_chemical_name_systematic
; 
 ? 
;
_space_group_IT_number 12
_symmetry_cell_setting monoclinic
_symmetry_space_group_name_Hall '-C 2y'
_symmetry_space_group_name_H-M 'C 1 2/m 1'
_atom_sites_solution_hydrogens geom
_atom_sites_solution_primary direct
_atom_sites_solution_secondary difmap
_audit_creation_method SHELXL-97
_audit_update_record
;
2015-03-12 deposited with the CCDC.
2015-05-13 downloaded from the CCDC.
;
_cell_angle_alpha 90.00
_cell_angle_beta 130.336(9)
_cell_angle_gamma 90.00
_cell_formula_units_Z 8
_cell_length_a 14.434(2)
_cell_length_b 19.805(4)
_cell_length_c 10.6271(13)
_cell_measurement_reflns_used 422
_cell_measurement_temperature 293(2)
_cell_measurement_theta_max 48.6250
_cell_measurement_theta_min 4.4790
_cell_volume 2315.7(7)
_computing_structure_refinement 'SHELXL-97 (Sheldrick, 1997)'
_computing_structure_solution 'SHELXS-97 (Sheldrick, 1990)'
_diffrn_ambient_temperature 293(2)
_diffrn_measured_fraction_theta_full 0.986
_diffrn_measured_fraction_theta_max 0.986
_diffrn_measurement_device_type 'Xcalibur, Eos, Gemini'
_diffrn_radiation_monochromator graphite
_diffrn_radiation_source 'Enhance (Cu) X-ray Source'
_diffrn_radiation_type CuK\a
_diffrn_radiation_wavelength 1.54184
_diffrn_reflns_av_R_equivalents 0.0666
_diffrn_reflns_av_sigmaI/netI 0.1257
_diffrn_reflns_limit_h_max 16
_diffrn_reflns_limit_h_min -17
_diffrn_reflns_limit_k_max 23
_diffrn_reflns_limit_k_min -14
_diffrn_reflns_limit_l_max 12
_diffrn_reflns_limit_l_min -11
_diffrn_reflns_number 3631
_diffrn_reflns_theta_full 67.25
_diffrn_reflns_theta_max 67.25
_diffrn_reflns_theta_min 4.47
_exptl_absorpt_coefficient_mu 1.695
_exptl_absorpt_correction_T_max 0.8224
_exptl_absorpt_correction_T_min 0.8097
_exptl_absorpt_correction_type multi-scan
_exptl_absorpt_process_details sadabs
_exptl_crystal_colour blue
_exptl_crystal_density_diffrn 1.443
_exptl_crystal_density_method 'not measured'
_exptl_crystal_description block
_exptl_crystal_F_000 1028
_exptl_crystal_size_max 0.13
_exptl_crystal_size_mid 0.12
_exptl_crystal_size_min 0.12
_refine_diff_density_max 0.735
_refine_diff_density_min -0.480
_refine_diff_density_rms 0.088
_refine_ls_extinction_method none
_refine_ls_goodness_of_fit_ref 1.008
_refine_ls_hydrogen_treatment constr
_refine_ls_matrix_type full
_refine_ls_number_parameters 166
_refine_ls_number_reflns 2119
_refine_ls_number_restraints 0
_refine_ls_restrained_S_all 1.008
_refine_ls_R_factor_all 0.1532
_refine_ls_R_factor_gt 0.0844
_refine_ls_shift/su_max 0.000
_refine_ls_shift/su_mean 0.000
_refine_ls_structure_factor_coef Fsqd
_refine_ls_weighting_details 'calc w=1/[\s^2^(Fo^2^)+(0.1013P)^2^+0.0000P] where P=(Fo^2^+2Fc^2^)/3'
_refine_ls_weighting_scheme calc
_refine_ls_wR_factor_gt 0.1984
_refine_ls_wR_factor_ref 0.2529
_reflns_number_gt 1079
_reflns_number_total 2119
_reflns_threshold_expression >2sigma(I)
_cod_data_source_file c5ra06012e2.cif
_cod_data_source_block 6b
_cod_original_cell_volume 2315.7(6)
_cod_original_sg_symbol_H-M C2/m
_cod_original_formula_sum 'C13 H8.50 Cu0.50 N0.50 O3'
_cod_database_code 7220459

loop_
_symmetry_equiv_pos_as_xyz
'x, y, z'
'-x, y, -z'
'x+1/2, y+1/2, z'
'-x+1/2, y+1/2, -z'
'-x, -y, -z'
'x, -y, z'
'-x+1/2, -y+1/2, -z'
'x+1/2, -y+1/2, z'

loop_
_atom_site_label
_atom_site_type_symbol
_atom_site_fract_x
_atom_site_fract_y
_atom_site_fract_z
_atom_site_U_iso_or_equiv
_atom_site_adp_type
_atom_site_occupancy
_atom_site_symmetry_multiplicity
_atom_site_calc_flag
_atom_site_refinement_flags
Cu1 Cu 0.55524(12) 0.0000 0.65895(15) 0.0535(6) Uani 1 2 d S
O1 O 0.6516(4) 0.0693(3) 0.6544(6) 0.0642(15) Uani 1 1 d .
O2 O 0.5598(4) 0.0681(3) 0.3839(5) 0.0577(14) Uani 1 1 d .
O3 O 1.0308(5) 0.2407(4) 0.6825(6) 0.088(2) Uani 1 1 d .
N1 N 0.6793(7) 0.0000 0.9264(10) 0.053(2) Uani 1 2 d S
C1 C 0.6434(6) 0.0867(4) 0.5328(8) 0.057(2) Uani 1 1 d .
C2 C 0.7424(6) 0.1299(4) 0.5721(9) 0.057(2) Uani 1 1 d .
C3 C 0.8384(7) 0.1469(5) 0.7343(9) 0.078(3) Uani 1 1 d .
H3 H 0.8375 0.1336 0.8174 0.094 Uiso 1 1 calc R
C4 C 0.9370(7) 0.1840(5) 0.7745(9) 0.082(3) Uani 1 1 d .
H4 H 1.0008 0.1957 0.8837 0.099 Uiso 1 1 calc R
C5 C 0.9391(6) 0.2032(5) 0.6519(9) 0.065(2) Uani 1 1 d .
C6 C 0.8431(6) 0.1876(5) 0.4895(8) 0.064(2) Uani 1 1 d .
H6 H 0.8442 0.2014 0.4069 0.076 Uiso 1 1 calc R
C7 C 0.7458(6) 0.1517(4) 0.4493(8) 0.062(2) Uani 1 1 d .
H7 H 0.6812 0.1417 0.3392 0.075 Uiso 1 1 calc R
C8 C 1.1411(7) 0.2452(6) 0.8458(10) 0.069(2) Uani 1 1 d .
C9 C 1.1735(8) 0.3059(6) 0.9182(11) 0.084(3) Uani 1 1 d .
H9 H 1.1234 0.3433 0.8637 0.100 Uiso 1 1 calc R
C10 C 1.2138(9) 0.1885(6) 0.9203(12) 0.088(3) Uani 1 1 d .
H10 H 1.1889 0.1474 0.8648 0.105 Uiso 1 1 calc R
C11 C 0.6506(9) 0.0000 1.0205(12) 0.067(3) Uani 1 2 d S
H11 H 0.5683 0.0000 0.9678 0.080 Uiso 1 2 calc SR
C12 C 0.7318(13) 0.0000 1.1920(14) 0.097(5) Uani 1 2 d S
H12 H 0.7038 0.0000 1.2500 0.116 Uiso 1 2 calc SR
C13 C 0.8520(12) 0.0000 1.2727(14) 0.086(4) Uani 1 2 d S
C14 C 0.8876(10) 0.0000 1.1767(13) 0.086(4) Uani 1 2 d S
H14 H 0.9695 0.0000 1.2274 0.103 Uiso 1 2 calc SR
C15 C 0.7984(9) 0.0000 1.0042(12) 0.072(4) Uani 1 2 d S
H15 H 0.8226 0.0000 0.9416 0.086 Uiso 1 2 calc SR
C16 C 0.9429(11) 0.0000 1.4600(15) 0.140(7) Uani 1 2 d S
H16 H 0.9147 0.0000 1.5178 0.168 Uiso 1 2 calc SR

loop_
_atom_site_aniso_label
_atom_site_aniso_U_11
_atom_site_aniso_U_22
_atom_site_aniso_U_33
_atom_site_aniso_U_23
_atom_site_aniso_U_13
_atom_site_aniso_U_12
Cu1 0.0390(8) 0.0747(12) 0.0317(7) 0.000 0.0162(6) 0.000
O1 0.045(3) 0.085(4) 0.050(3) -0.005(3) 0.025(2) -0.013(3)
O2 0.046(3) 0.075(4) 0.041(2) -0.003(3) 0.023(2) -0.004(3)
O3 0.053(3) 0.136(6) 0.052(3) 0.000(4) 0.023(3) -0.031(4)
N1 0.049(5) 0.054(6) 0.043(4) 0.000 0.024(4) 0.000
C1 0.042(4) 0.082(6) 0.042(4) -0.003(4) 0.023(3) 0.002(4)
C2 0.043(4) 0.070(6) 0.045(4) 0.002(4) 0.024(3) -0.002(4)
C3 0.063(5) 0.115(9) 0.047(4) -0.001(5) 0.031(4) -0.021(5)
C4 0.058(5) 0.131(9) 0.042(4) -0.010(5) 0.024(4) -0.041(6)
C5 0.042(4) 0.094(7) 0.046(4) -0.015(4) 0.024(3) -0.017(4)
C6 0.050(4) 0.096(7) 0.049(4) -0.008(4) 0.033(4) -0.016(4)
C7 0.048(4) 0.085(7) 0.039(3) -0.006(4) 0.021(3) -0.016(4)
C8 0.054(5) 0.087(7) 0.059(5) -0.003(5) 0.033(4) -0.010(5)
C9 0.076(6) 0.081(7) 0.070(5) -0.006(6) 0.036(5) -0.004(6)
C10 0.087(7) 0.083(7) 0.076(6) -0.015(6) 0.045(5) -0.010(6)
C11 0.041(6) 0.092(10) 0.044(5) 0.000 0.017(5) 0.000
C12 0.088(10) 0.151(15) 0.051(7) 0.000 0.045(7) 0.000
C13 0.079(9) 0.116(13) 0.039(5) 0.000 0.026(6) 0.000
C14 0.047(7) 0.130(13) 0.039(5) 0.000 0.009(5) 0.000
C15 0.051(7) 0.109(11) 0.037(5) 0.000 0.020(5) 0.000
C16 0.071(8) 0.27(2) 0.036(7) 0.000 0.015(6) 0.000

loop_
_atom_type_symbol
_atom_type_description
_atom_type_scat_dispersion_real
_atom_type_scat_dispersion_imag
_atom_type_scat_source
C C 0.0181 0.0091 'International Tables Vol C Tables 4.2.6.8 and 6.1.1.4'
H H 0.0000 0.0000 'International Tables Vol C Tables 4.2.6.8 and 6.1.1.4'
N N 0.0311 0.0180 'International Tables Vol C Tables 4.2.6.8 and 6.1.1.4'
O O 0.0492 0.0322 'International Tables Vol C Tables 4.2.6.8 and 6.1.1.4'
Cu Cu -1.9646 0.5888 'International Tables Vol C Tables 4.2.6.8 and 6.1.1.4'

loop_
_geom_angle_atom_site_label_1
_geom_angle_atom_site_label_2
_geom_angle_atom_site_label_3
_geom_angle
_geom_angle_site_symmetry_1
_geom_angle_site_symmetry_3
O2 Cu1 O2 87.4(3) 5_656 2_656
O2 Cu1 O1 168.66(19) 5_656 .
O2 Cu1 O1 91.2(2) 2_656 .
O2 Cu1 O1 91.2(2) 5_656 6
O2 Cu1 O1 168.66(19) 2_656 6
O1 Cu1 O1 87.9(3) . 6
O2 Cu1 N1 99.3(2) 5_656 .
O2 Cu1 N1 99.3(2) 2_656 .
O1 Cu1 N1 92.0(2) . .
O1 Cu1 N1 92.0(2) 6 .
O2 Cu1 Cu1 89.04(13) 5_656 5_656
O2 Cu1 Cu1 89.04(13) 2_656 5_656
O1 Cu1 Cu1 79.67(15) . 5_656
O1 Cu1 Cu1 79.67(15) 6 5_656
N1 Cu1 Cu1 168.4(2) . 5_656
C1 O1 Cu1 127.7(5) . .
C1 O2 Cu1 118.0(5) . 5_656
C5 O3 C8 118.6(6) . .
C11 N1 C15 116.3(9) . .
C11 N1 Cu1 127.0(7) . .
C15 N1 Cu1 116.7(7) . .
O1 C1 O2 125.2(7) . .
O1 C1 C2 115.8(6) . .
O2 C1 C2 119.0(6) . .
C3 C2 C7 118.3(7) . .
C3 C2 C1 119.9(7) . .
C7 C2 C1 121.7(6) . .
C2 C3 C4 120.5(7) . .
C2 C3 H3 119.7 . .
C4 C3 H3 119.7 . .
C5 C4 C3 119.8(7) . .
C5 C4 H4 120.1 . .
C3 C4 H4 120.1 . .
O3 C5 C4 122.6(6) . .
O3 C5 C6 117.2(7) . .
C4 C5 C6 120.1(7) . .
C7 C6 C5 120.3(7) . .
C7 C6 H6 119.9 . .
C5 C6 H6 119.9 . .
C6 C7 C2 120.9(6) . .
C6 C7 H7 119.6 . .
C2 C7 H7 119.6 . .
C9 C8 C10 123.1(8) . .
C9 C8 O3 117.5(9) . .
C10 C8 O3 119.2(9) . .
C8 C9 C10 118.0(10) . 7_757
C8 C9 H9 121.0 . .
C10 C9 H9 121.0 7_757 .
C8 C10 C9 118.9(9) . 7_757
C8 C10 H10 120.6 . .
C9 C10 H10 120.6 7_757 .
N1 C11 C12 126.0(11) . .
N1 C11 H11 117.0 . .
C12 C11 H11 117.0 . .
C13 C12 C11 118.7(12) . .
C13 C12 H12 120.7 . .
C11 C12 H12 120.7 . .
C12 C13 C14 117.5(10) . .
C12 C13 C16 119.9(12) . .
C14 C13 C16 122.6(12) . .
C15 C14 C13 119.4(11) . .
C15 C14 H14 120.3 . .
C13 C14 H14 120.3 . .
N1 C15 C14 122.1(11) . .
N1 C15 H15 118.9 . .
C14 C15 H15 118.9 . .
C16 C16 C13 121.4(18) 5_758 .
C16 C16 H16 119.3 5_758 .
C13 C16 H16 119.3 . .

loop_
_geom_bond_atom_site_label_1
_geom_bond_atom_site_label_2
_geom_bond_distance
_geom_bond_site_symmetry_2
Cu1 O2 1.950(5) 5_656
Cu1 O2 1.950(5) 2_656
Cu1 O1 1.977(5) .
Cu1 O1 1.977(5) 6
Cu1 N1 2.167(8) .
Cu1 Cu1 2.642(3) 5_656
O1 C1 1.267(8) .
O2 C1 1.274(8) .
O2 Cu1 1.950(5) 5_656
O3 C5 1.359(9) .
O3 C8 1.406(9) .
N1 C11 1.306(13) .
N1 C15 1.342(12) .
C1 C2 1.476(10) .
C2 C3 1.384(10) .
C2 C7 1.405(10) .
C3 C4 1.400(10) .
C3 H3 0.9300 .
C4 C5 1.377(10) .
C4 H4 0.9300 .
C5 C6 1.378(9) .
C6 C7 1.371(9) .
C6 H6 0.9300 .
C7 H7 0.9300 .
C8 C9 1.339(13) .
C8 C10 1.383(12) .
C9 C10 1.410(11) 7_757
C9 H9 0.9300 .
C10 C9 1.410(11) 7_757
C10 H10 0.9300 .
C11 C12 1.389(14) .
C11 H11 0.9300 .
C12 C13 1.348(17) .
C12 H12 0.9300 .
C13 C14 1.408(16) .
C13 C16 1.517(15) .
C14 C15 1.401(13) .
C14 H14 0.9300 .
C15 H15 0.9300 .
C16 C16 1.28(3) 5_758
C16 H16 0.9300 .

loop_
_geom_torsion_atom_site_label_1
_geom_torsion_atom_site_label_2
_geom_torsion_atom_site_label_3
_geom_torsion_atom_site_label_4
_geom_torsion
_geom_torsion_site_symmetry_1
_geom_torsion_site_symmetry_4
O2 Cu1 O1 C1 -11.3(15) 5_656 .
O2 Cu1 O1 C1 -94.2(7) 2_656 .
O1 Cu1 O1 C1 74.5(7) 6 .
N1 Cu1 O1 C1 166.4(6) . .
Cu1 Cu1 O1 C1 -5.4(6) 5_656 .
O2 Cu1 N1 C11 -44.46(16) 5_656 .
O2 Cu1 N1 C11 44.46(16) 2_656 .
O1 Cu1 N1 C11 136.00(17) . .
O1 Cu1 N1 C11 -136.00(17) 6 .
Cu1 Cu1 N1 C11 180.000(8) 5_656 .
O2 Cu1 N1 C15 135.54(16) 5_656 .
O2 Cu1 N1 C15 -135.54(16) 2_656 .
O1 Cu1 N1 C15 -44.00(17) . .
O1 Cu1 N1 C15 44.00(17) 6 .
Cu1 Cu1 N1 C15 0.000(7) 5_656 .
Cu1 O1 C1 O2 9.4(12) . .
Cu1 O1 C1 C2 -168.3(5) . .
Cu1 O2 C1 O1 -7.0(11) 5_656 .
Cu1 O2 C1 C2 170.6(5) 5_656 .
O1 C1 C2 C3 2.3(12) . .
O2 C1 C2 C3 -175.6(8) . .
O1 C1 C2 C7 178.8(7) . .
O2 C1 C2 C7 0.9(12) . .
C7 C2 C3 C4 -1.0(14) . .
C1 C2 C3 C4 175.6(8) . .
C2 C3 C4 C5 -0.7(15) . .
C8 O3 C5 C4 17.0(14) . .
C8 O3 C5 C6 -166.3(8) . .
C3 C4 C5 O3 178.4(8) . .
C3 C4 C5 C6 1.8(15) . .
O3 C5 C6 C7 -178.0(8) . .
C4 C5 C6 C7 -1.2(14) . .
C5 C6 C7 C2 -0.5(13) . .
C3 C2 C7 C6 1.6(13) . .
C1 C2 C7 C6 -175.0(8) . .
C5 O3 C8 C9 -115.1(10) . .
C5 O3 C8 C10 68.6(11) . .
C10 C8 C9 C10 -1.5(16) . 7_757
O3 C8 C9 C10 -177.6(7) . 7_757
C9 C8 C10 C9 1.6(17) . 7_757
O3 C8 C10 C9 177.6(7) . 7_757
C15 N1 C11 C12 0.000(10) . .
Cu1 N1 C11 C12 180.000(5) . .
N1 C11 C12 C13 0.000(7) . .
C11 C12 C13 C14 0.000(10) . .
C11 C12 C13 C16 180.000(9) . .
C12 C13 C14 C15 0.000(10) . .
C16 C13 C14 C15 180.000(10) . .
C11 N1 C15 C14 0.000(5) . .
Cu1 N1 C15 C14 180.000(7) . .
C13 C14 C15 N1 0.000(6) . .
C12 C13 C16 C16 180.000(14) . 5_758
C14 C13 C16 C16 0.000(4) . 5_758
